data_2204761
loop_
_publ_author_name
'Arkasish Bandyopadhyay'
'Babu Varghese'
'Sankararaman, Sethuraman'

_publ_section_title
;
 (<i>Z</i>)-3,6-Diethynyl-3,6-dihydroxycyclohexa-1,4-diene
;
_journal_issue 12
_journal_name_full 'Acta Crystallographica Section E'
_journal_page_first o2247
_journal_page_last o2248
_journal_paper_doi 10.1107/S1600536804027631
_journal_volume 60
_journal_year 2004
_chemical_formula_iupac 'C10 H8 O2'
_chemical_formula_moiety 'C10 H8 O2'
_chemical_formula_sum 'C10 H8 O2'
_chemical_formula_weight 160.16
_chemical_melting_point 398.1(10)
_chemical_name_systematic
;
(Z)-3,6-Diethynyl-3,6-dihydroxycyclohexa-1,4-diene
;
_space_group_IT_number 14
_symmetry_cell_setting monoclinic
_symmetry_space_group_name_Hall '-P 2ybc'
_symmetry_space_group_name_H-M 'P 1 21/c 1'
_atom_sites_solution_hydrogens geom
_atom_sites_solution_primary direct
_atom_sites_solution_secondary difmap
_audit_creation_method SHELXL-97
_cell_angle_alpha 90.00
_cell_angle_beta 102.06(2)
_cell_angle_gamma 90.00
_cell_formula_units_Z 4
_cell_length_a 10.598(2)
_cell_length_b 6.2646(10)
_cell_length_c 14.153(3)
_cell_measurement_reflns_used 25
_cell_measurement_temperature 293(2)
_cell_measurement_theta_max 15
_cell_measurement_theta_min 10
_cell_volume 918.9(3)
_computing_cell_refinement 'CAD-4 Software'
_computing_data_collection 'CAD-4 Software (Enraf-Nonius, 1989)'
_computing_data_reduction 'XCAD4 (Harms & Wocadlo, 1995)'
_computing_molecular_graphics 'ORTEP-3 (Farrugia, 1997) and PLATON (Spek, 1999)'
_computing_publication_material 'SHELXL97 and WinGX (Farrugia, 1999)'
_computing_structure_refinement 'SHELXL97 (Sheldrick, 1997)'
_computing_structure_solution 'SIR92 (Altomare et al., 1993)'
_diffrn_ambient_temperature 293(2)
_diffrn_measured_fraction_theta_full 0.997
_diffrn_measured_fraction_theta_max 0.997
_diffrn_measurement_device_type 'Enraf--Nonius CAD-4'
_diffrn_measurement_method \w-2\q
_diffrn_radiation_monochromator graphite
_diffrn_radiation_source 'fine-focus sealed tube'
_diffrn_radiation_type MoK\a
_diffrn_radiation_wavelength 0.71073
_diffrn_reflns_av_R_equivalents 0.0481
_diffrn_reflns_av_sigmaI/netI 0.0945
_diffrn_reflns_limit_h_max 12
_diffrn_reflns_limit_h_min 0
_diffrn_reflns_limit_k_max 7
_diffrn_reflns_limit_k_min 0
_diffrn_reflns_limit_l_max 16
_diffrn_reflns_limit_l_min -16
_diffrn_reflns_number 1712
_diffrn_reflns_theta_full 24.97
_diffrn_reflns_theta_max 24.97
_diffrn_reflns_theta_min 2.94
_diffrn_standards_decay_% 0
_diffrn_standards_interval_time 60
_diffrn_standards_number 2
_exptl_absorpt_coefficient_mu 0.081
_exptl_absorpt_correction_T_max 0.989
_exptl_absorpt_correction_T_min 0.941
_exptl_absorpt_correction_type psi-scan
_exptl_absorpt_process_details '(North et al., 1968)'
_exptl_crystal_colour colourless
_exptl_crystal_density_diffrn 1.158
_exptl_crystal_density_method 'not measured'
_exptl_crystal_description plate
_exptl_crystal_F_000 336
_exptl_crystal_size_max 0.3
_exptl_crystal_size_mid 0.2
_exptl_crystal_size_min 0.2
_refine_diff_density_max 0.293
_refine_diff_density_min -0.188
_refine_ls_extinction_method none
_refine_ls_goodness_of_fit_ref 0.998
_refine_ls_hydrogen_treatment mixed
_refine_ls_matrix_type full
_refine_ls_number_parameters 127
_refine_ls_number_reflns 1617
_refine_ls_number_restraints 4
_refine_ls_restrained_S_all 0.997
_refine_ls_R_factor_all 0.1702
_refine_ls_R_factor_gt 0.0592
_refine_ls_shift/su_max 0.000
_refine_ls_shift/su_mean 0.000
_refine_ls_structure_factor_coef Fsqd
_refine_ls_weighting_details 'calc w = 1/[\s^2^(Fo^2^)+(0.0602P)^2^] where P = (Fo^2^+2Fc^2^)/3'
_refine_ls_weighting_scheme calc
_refine_ls_wR_factor_gt 0.1210
_refine_ls_wR_factor_ref 0.1538
_reflns_number_gt 730
_reflns_number_total 1617
_reflns_threshold_expression I>2\s(I)
_cod_data_source_file ob6423.cif
_cod_data_source_block I
_cod_depositor_comments
;
The following automatic conversions were performed:

'_chemical_melting_point' value '124-126 \%C' was changed to
'398.1(10)' - it was converted from degrees Celsius(C) to Kelvins(K),
the average value was taken and precision was estimated.

Automatic conversion script
Id: cif_fix_values 1646 2011-03-28 12:23:43Z adriana 

The following automatic conversions were performed:

'_chemical_melting_point' value '124-126 \%C' was changed to
'398.1(10)' - it was converted from degrees Celsius(C) to Kelvins(K),
the average value was taken and precision was estimated.

Automatic conversion script
Id: cif_fix_values 1715 2011-07-08 13:25:40Z adriana 
;
_cod_original_sg_symbol_H-M 'P 21/c'
_cod_database_code 2204761

loop_
_symmetry_equiv_pos_as_xyz
'x, y, z'
'-x, y+1/2, -z+1/2'
'-x, -y, -z'
'x, -y-1/2, z-1/2'

loop_
_atom_site_label
_atom_site_fract_x
_atom_site_fract_y
_atom_site_fract_z
_atom_site_U_iso_or_equiv
_atom_site_adp_type
_atom_site_calc_flag
_atom_site_refinement_flags
_atom_site_occupancy
_atom_site_type_symbol
C1 0.7342(3) 0.2621(6) 0.7495(3) 0.0520(9) Uani d D 1 C
C2 0.6918(3) 0.0387(6) 0.7243(2) 0.0456(9) Uani d . 1 C
C3 0.6383(3) -0.0649(6) 0.8033(3) 0.0575(10) Uani d D 1 C
C4 0.6516(4) 0.0164(7) 0.8903(3) 0.0661(11) Uani d D 1 C
C5 0.7126(3) 0.2264(7) 0.9197(2) 0.0619(11) Uani d . 1 C
C6 0.7450(4) 0.3448(6) 0.8364(3) 0.0620(10) Uani d D 1 C
C7 0.8007(4) -0.0879(6) 0.7055(2) 0.0589(10) Uani d . 1 C
C8 0.8867(5) -0.1847(7) 0.6899(3) 0.0927(16) Uani d . 1 C
C9 0.8314(4) 0.2037(6) 0.9943(3) 0.0683(11) Uani d . 1 C
C10 0.9279(4) 0.1899(7) 1.0515(3) 0.0918(15) Uani d . 1 C
O1 0.5881(2) 0.0397(4) 0.64040(16) 0.0634(8) Uani d . 1 O
O2 0.6264(3) 0.3535(5) 0.96314(18) 0.0969(11) Uani d . 1 O
H1 0.756(3) 0.344(4) 0.6977(14) 0.062(10) Uiso d D 1 H
H1' 0.6133 0.0927 0.5947 0.14(2) Uiso calc R 1 H
H2' 0.5604 0.3784 0.9228 0.15(2) Uiso calc R 1 H
H3 0.597(3) -0.200(2) 0.785(2) 0.055(10) Uiso d D 1 H
H4 0.613(3) -0.065(5) 0.935(2) 0.078(12) Uiso d D 1 H
H6 0.763(3) 0.4945(14) 0.845(2) 0.067(12) Uiso d D 1 H
H8 0.9560 -0.2628 0.6772 0.111 Uiso calc R 1 H
H10 1.0048 0.1789 1.0970 0.110 Uiso calc R 1 H

loop_
_atom_site_aniso_label
_atom_site_aniso_U_11
_atom_site_aniso_U_22
_atom_site_aniso_U_33
_atom_site_aniso_U_12
_atom_site_aniso_U_13
_atom_site_aniso_U_23
C1 0.058(2) 0.052(3) 0.046(2) -0.0053(19) 0.0095(18) 0.0053(19)
C2 0.0437(18) 0.062(3) 0.0311(17) -0.0071(18) 0.0069(15) 0.0009(17)
C3 0.057(2) 0.062(3) 0.053(2) -0.009(2) 0.0110(18) 0.004(2)
C4 0.063(2) 0.095(3) 0.043(2) 0.005(2) 0.0173(19) 0.016(2)
C5 0.059(2) 0.087(3) 0.039(2) 0.026(2) 0.0079(18) -0.007(2)
C6 0.077(3) 0.053(3) 0.052(2) 0.011(2) 0.0035(19) -0.005(2)
C7 0.061(2) 0.065(3) 0.054(2) 0.000(2) 0.0185(19) -0.005(2)
C8 0.086(3) 0.092(4) 0.108(4) 0.014(3) 0.036(3) -0.012(3)
C9 0.073(3) 0.084(3) 0.046(2) 0.030(2) 0.007(2) -0.008(2)
C10 0.080(3) 0.113(4) 0.074(3) 0.032(3) -0.004(2) -0.011(3)
O1 0.0512(13) 0.099(2) 0.0368(13) -0.0170(15) 0.0023(11) 0.0037(14)
O2 0.0849(19) 0.159(3) 0.0422(14) 0.067(2) 0.0024(14) -0.0175(17)

loop_
_atom_type_symbol
_atom_type_description
_atom_type_scat_dispersion_real
_atom_type_scat_dispersion_imag
_atom_type_scat_source
C C 0.0033 0.0016 'International Tables Vol C Tables 4.2.6.8 and 6.1.1.4'
H H 0.0000 0.0000 'International Tables Vol C Tables 4.2.6.8 and 6.1.1.4'
O O 0.0106 0.0060 'International Tables Vol C Tables 4.2.6.8 and 6.1.1.4'

loop_
_geom_angle_atom_site_label_1
_geom_angle_atom_site_label_2
_geom_angle_atom_site_label_3
_geom_angle
C6 C1 C2 123.8(3)
C6 C1 H1 120.9(19)
C2 C1 H1 115.2(18)
O1 C2 C7 110.3(3)
O1 C2 C1 109.5(3)
C7 C2 C1 110.0(3)
O1 C2 C3 105.9(3)
C7 C2 C3 109.5(3)
C1 C2 C3 111.6(3)
C4 C3 C2 123.2(4)
C4 C3 H3 123.0(18)
C2 C3 H3 113.8(18)
C3 C4 C5 124.1(4)
C3 C4 H4 115(2)
C5 C4 H4 120(2)
O2 C5 C9 105.7(3)
O2 C5 C4 109.3(3)
C9 C5 C4 111.9(3)
O2 C5 C6 109.4(3)
C9 C5 C6 108.2(3)
C4 C5 C6 112.1(3)
C1 C6 C5 123.6(4)
C1 C6 H6 119(2)
C5 C6 H6 117(2)
C8 C7 C2 178.9(4)
C7 C8 H8 180.0
C10 C9 C5 177.6(5)
C9 C10 H10 180.0
C2 O1 H1' 109.5
C5 O2 H2' 109.5

loop_
_geom_bond_atom_site_label_1
_geom_bond_atom_site_label_2
_geom_bond_distance
C1 C6 1.316(5)
C1 C2 1.490(5)
C1 H1 0.96(2)
C2 O1 1.439(4)
C2 C7 1.469(5)
C2 C3 1.504(4)
C3 C4 1.312(5)
C3 H3 0.963(18)
C4 C5 1.487(5)
C4 H4 0.97(3)
C5 O2 1.442(4)
C5 C9 1.470(5)
C5 C6 1.493(5)
C6 H6 0.960(12)
C7 C8 1.154(5)
C8 H8 0.9300
C9 C10 1.168(5)
C10 H10 0.9300
O1 H1' 0.8200
O2 H2' 0.8200

loop_
_geom_hbond_atom_site_label_D
_geom_hbond_atom_site_label_H
_geom_hbond_atom_site_label_A
_geom_hbond_site_symmetry_A
_geom_hbond_distance_DH
_geom_hbond_distance_HA
_geom_hbond_distance_DA
_geom_hbond_angle_DHA
O1 H1' O2 4_565 0.82 1.93 2.708(3) 159
O2 H2' O1 2_656 0.82 1.93 2.699(4) 157

loop_
_geom_torsion_atom_site_label_1
_geom_torsion_atom_site_label_2
_geom_torsion_atom_site_label_3
_geom_torsion_atom_site_label_4
_geom_torsion
_geom_torsion_publ_flag
C6 C1 C2 O1 128.3(3) ?
C6 C1 C2 C7 -110.4(4) ?
C6 C1 C2 C3 11.4(5) y
O1 C2 C3 C4 -131.7(4) ?
C7 C2 C3 C4 109.4(4) ?
C1 C2 C3 C4 -12.7(5) y
C2 C3 C4 C5 4.4(6) y
C3 C4 C5 O2 127.4(4) ?
C3 C4 C5 C9 -115.8(4) ?
C3 C4 C5 C6 5.9(5) y
C2 C1 C6 C5 -1.8(6) y
O2 C5 C6 C1 -128.7(4) ?
C9 C5 C6 C1 116.6(4) ?
C4 C5 C6 C1 -7.2(5) y

loop_
_cod_related_entry_id
_cod_related_entry_database
_cod_related_entry_code
1 ChemSpider 9919623
